data_7027916
loop_
_publ_author_name
'Wong, Yee-Lok'
'Yan, Yan'
'Chan, Edith S. H.'
'Yang, Qingchuan'
'Mak, Thomas C. W.'
'Ng, Dennis K. P.'

_publ_section_title
;
 cis-Dioxo-tungsten(VI) and -molybdenum(VI) complexes with N2O2
 tetradentate ligands: synthesis, structure, electrochemistry and
 oxo-transfer properties
;
_journal_issue 18
_journal_name_full 'Journal of the Chemical Society, Dalton Transactions'
_journal_page_first 3057
_journal_paper_doi 10.1039/a804425b
_journal_year 1998
_chemical_formula_sum 'C20 H16 Mo N4 O8'
_chemical_formula_weight 536.31
_chemical_name_systematic
; 

 ? 

;
_space_group_IT_number 4
_symmetry_cell_setting monoclinic
_symmetry_space_group_name_Hall 'P 2yb'
_symmetry_space_group_name_H-M 'P 1 21 1'
_atom_sites_solution_hydrogens geom
_atom_sites_solution_primary direct
_atom_sites_solution_secondary difmap
_audit_creation_method SHELXL
_cell_angle_alpha 90.00
_cell_angle_beta 96.172(3)
_cell_angle_gamma 90.00
_cell_formula_units_Z 2
_cell_length_a 9.4745(4)
_cell_length_b 11.4210(6)
_cell_length_c 9.5782(4)
_cell_measurement_temperature 293(2)
_cell_volume 1030.43(8)
_computing_cell_refinement 'Biotex Rigaku'
_computing_data_collection 'RAXIS Rigaku'
_computing_data_reduction 'Biotex Rigaku'
_computing_molecular_graphics 'Simens SHELXTL'
_computing_publication_material 'Simens SHELXTL'
_computing_structure_refinement 'SHELXL-93 (Sheldrick, 1993)'
_computing_structure_solution 'SHELXS-86 (Sheldrick, 1990)'
_diffrn_ambient_temperature 293(2)
_diffrn_measurement_device 'IP Rigaku'
_diffrn_measurement_method IP
_diffrn_radiation_monochromator graphite
_diffrn_radiation_source 'rotation anode'
_diffrn_radiation_type MoK\a
_diffrn_radiation_wavelength 0.71073
_diffrn_reflns_av_R_equivalents 0.1108
_diffrn_reflns_av_sigmaI/netI 0.0589
_diffrn_reflns_limit_h_max 11
_diffrn_reflns_limit_h_min -11
_diffrn_reflns_limit_k_max 13
_diffrn_reflns_limit_k_min -13
_diffrn_reflns_limit_l_max 11
_diffrn_reflns_limit_l_min 0
_diffrn_reflns_number 3343
_diffrn_reflns_theta_max 25.56
_diffrn_reflns_theta_min 2.14
_exptl_absorpt_coefficient_mu 0.695
_exptl_absorpt_correction_T_max 1.188
_exptl_absorpt_correction_T_min 0.605
_exptl_absorpt_correction_type ABSCOR
_exptl_crystal_colour yellow
_exptl_crystal_density_diffrn 1.729
_exptl_crystal_density_meas ?
_exptl_crystal_description block
_exptl_crystal_F_000 540
_exptl_crystal_size_max 0.32
_exptl_crystal_size_mid 0.30
_exptl_crystal_size_min 0.20
_refine_diff_density_max 1.068
_refine_diff_density_min -0.714
_refine_diff_density_rms 0.106
_refine_ls_abs_structure_details 'Flack H D (1983), Acta Cryst. A39, 876-881'
_refine_ls_abs_structure_Flack 0.00
_refine_ls_extinction_coef 0.0000(23)
_refine_ls_extinction_expression Fc^*^=kFc[1+0.001xFc^2^\l^3^/sin(2\q)]^-1/4^
_refine_ls_extinction_method SHELXL
_refine_ls_goodness_of_fit_all 1.018
_refine_ls_goodness_of_fit_obs 1.020
_refine_ls_hydrogen_treatment constr
_refine_ls_matrix_type full
_refine_ls_number_parameters 299
_refine_ls_number_reflns 3294
_refine_ls_number_restraints 1
_refine_ls_restrained_S_all 1.125
_refine_ls_restrained_S_obs 1.020
_refine_ls_R_factor_all 0.0588
_refine_ls_R_factor_obs 0.0551
_refine_ls_shift/esd_max -1.681
_refine_ls_shift/esd_mean 0.014
_refine_ls_structure_factor_coef Fsqd
_refine_ls_weighting_details 'w=1/[\s^2^(Fo^2^)+(0.1211P)^2^+0.0000P] where P=(Fo^2^+2Fc^2^)/3'
_refine_ls_weighting_scheme calc
_refine_ls_wR_factor_all 0.1575
_refine_ls_wR_factor_obs 0.1424
_reflns_number_observed 3267
_reflns_number_total 3343
_reflns_observed_criterion >2sigma(I)
_cod_data_source_file b804425sup1.cif
_cod_data_source_block m1a
_cod_depositor_comments
;
The following automatic conversions were performed:

'_exptl_crystal_density_meas' value 'not measured' was changed to '?'
- the value is perceived as not measured.

Automatic conversion script
Id: cif_fix_values 3008 2015-01-20 13:52:24Z robertas 

The following automatic conversions were performed:

'_refine_ls_weighting_scheme' value 'calc
w=1/[\s^2^(Fo^2^)+(0.1211P)^2^+0.0000P] where P=(Fo^2^+2Fc^2^)/3' was
changed to 'calc'. New tag '_refine_ls_weighting_details' was
created. The value of the new tag was set to
'w=1/[\s^2^(Fo^2^)+(0.1211P)^2^+0.0000P] where P=(Fo^2^+2Fc^2^)/3'.

Automatic conversion script
Id: cif_fix_values 3143 2015-03-26 13:38:13Z robertas 

The following automatic conversions were performed:

'_refine_ls_hydrogen_treatment' value 'contr' was replaced with the
value 'constr' as specified in the replacement file
'src/cod-tools/trunk/data/replacement-values/replacement_values.lst'.

Automatic conversion script
Id: cif_fix_values 5376 2017-05-30 11:51:03Z andrius 
;
_cod_original_sg_symbol_H-M P2(1)
_cod_database_code 7027916

loop_
_symmetry_equiv_pos_as_xyz
'x, y, z'
'-x, y+1/2, -z'

loop_
_atom_site_aniso_label
_atom_site_aniso_U_11
_atom_site_aniso_U_22
_atom_site_aniso_U_33
_atom_site_aniso_U_23
_atom_site_aniso_U_13
_atom_site_aniso_U_12
Mo1 0.04256(6) 0.03623(7) 0.05409(8) 0.00004(5) 0.00979(6) -0.00173(4)
O1 0.0519(5) 0.0532(6) 0.0670(6) -0.0044(8) 0.0096(4) -0.0080(7)
O2 0.0632(6) 0.0373(5) 0.0709(7) -0.0030(6) 0.0100(6) -0.0036(6)
O3 0.0592(6) 0.0461(6) 0.0544(6) -0.0006(5) 0.0083(5) -0.0054(5)
O4 0.0549(5) 0.0444(5) 0.0584(6) 0.0025(5) 0.0123(5) 0.0059(5)
O5 0.171(2) 0.1045(12) 0.0946(12) 0.0108(11) 0.0053(12) -0.0811(11)
O6 0.1381(12) 0.158(2) 0.1247(13) 0.0372(14) 0.0438(11) -0.0745(13)
O7 0.0973(11) 0.0954(14) 0.0866(8) -0.0031(12) 0.0367(8) 0.0129(10)
O8 0.0905(7) 0.0923(11) 0.0626(8) 0.0038(8) 0.0231(7) -0.0265(10)
N1 0.0466(6) 0.0437(7) 0.0543(7) 0.0025(6) 0.0127(6) 0.0009(6)
N2 0.0379(5) 0.0434(6) 0.0572(7) 0.0031(6) 0.0108(5) 0.0027(6)
N3 0.0917(9) 0.0929(11) 0.0757(9) 0.0294(10) -0.0032(8) -0.0542(9)
N4 0.0664(8) 0.0899(13) 0.0558(8) -0.0112(9) 0.0112(7) -0.0229(9)
C1 0.0504(7) 0.0489(10) 0.0559(7) 0.0046(7) 0.0060(6) 0.0002(8)
C2 0.0632(10) 0.0522(11) 0.0637(9) 0.0073(9) 0.0061(9) 0.0056(8)
C3 0.0771(11) 0.0645(11) 0.0522(9) 0.0050(9) 0.0101(9) -0.0103(9)
C4 0.0562(7) 0.0590(9) 0.0543(7) -0.0017(9) 0.0072(7) -0.0115(9)
C5 0.0559(8) 0.0483(8) 0.0611(10) -0.0016(8) 0.0116(8) -0.0039(8)
C6 0.0477(8) 0.0537(9) 0.0533(8) 0.0056(7) 0.0125(7) -0.0021(8)
C7 0.0587(8) 0.0476(9) 0.0604(9) 0.0048(7) 0.0275(7) 0.0139(8)
C8 0.0650(10) 0.0439(10) 0.0563(9) 0.0026(7) 0.0142(9) 0.0125(7)
C9 0.0511(8) 0.0428(8) 0.0602(9) 0.0068(8) 0.0080(7) 0.0013(7)
C10 0.0748(11) 0.0447(8) 0.0590(10) 0.0025(8) -0.0070(9) -0.0038(9)
C11 0.0616(9) 0.0738(11) 0.0627(9) 0.0285(9) -0.0018(9) -0.0281(9)
C12 0.0616(9) 0.0728(12) 0.0652(11) 0.0116(11) 0.0191(10) -0.0133(11)
C13 0.0607(9) 0.0582(11) 0.0637(10) 0.0052(8) 0.0165(8) 0.0006(10)
C14 0.0418(7) 0.0415(8) 0.0561(9) 0.0042(7) 0.0084(7) 0.0021(7)
C15 0.0576(8) 0.0415(10) 0.0567(9) -0.0073(6) 0.0027(8) -0.0006(7)
C16 0.0416(7) 0.0449(9) 0.0671(9) 0.0018(8) 0.0054(7) -0.0039(7)
C17 0.0502(8) 0.0670(13) 0.095(2) 0.0038(11) 0.0039(10) -0.0147(9)
C18 0.0445(11) 0.085(2) 0.090(2) 0.0189(11) 0.0167(12) -0.0026(8)
C19 0.0511(8) 0.0780(13) 0.0846(13) 0.0153(11) 0.0233(9) 0.0051(9)
C20 0.0508(7) 0.0540(8) 0.0685(8) 0.0054(11) 0.0204(7) 0.0082(10)

loop_
_atom_site_label
_atom_site_type_symbol
_atom_site_fract_x
_atom_site_fract_y
_atom_site_fract_z
_atom_site_U_iso_or_equiv
_atom_site_thermal_displace_type
_atom_site_occupancy
_atom_site_calc_flag
_atom_site_refinement_flags
Mo1 Mo 0.345747(10) 0.62377(2) 0.597765(10) 0.04396(4) Uani 1 d .
O1 O 0.52261(11) 0.62042(13) 0.57914(12) 0.0571(3) Uani 1 d .
O2 O 0.30976(15) 0.75535(11) 0.6700(2) 0.0569(3) Uani 1 d .
O3 O 0.35010(13) 0.52483(11) 0.76766(14) 0.0531(3) Uani 1 d .
O4 O 0.28319(11) 0.66548(11) 0.40174(12) 0.0521(3) Uani 1 d .
O5 O 0.0409(2) 0.0532(2) 0.8128(2) 0.1240(8) Uani 1 d .
O6 O -0.0265(2) 0.1434(3) 0.9935(2) 0.1380(8) Uani 1 d .
O7 O 0.6599(2) 0.5021(2) -0.0594(3) 0.0912(6) Uani 1 d .
O8 O 0.6182(2) 0.6818(2) -0.1178(2) 0.0807(5) Uani 1 d .
N1 N 0.31903(13) 0.43804(13) 0.4843(2) 0.0477(4) Uani 1 d .
N2 N 0.10971(12) 0.56851(13) 0.58776(15) 0.0458(3) Uani 1 d .
N3 N 0.0384(2) 0.1376(2) 0.8882(2) 0.0877(5) Uani 1 d .
N4 N 0.6014(2) 0.5957(2) -0.0455(2) 0.0704(5) Uani 1 d .
C1 C 0.3531(2) 0.6400(2) 0.2899(2) 0.0517(5) Uani 1 d .
C2 C 0.3525(2) 0.7259(2) 0.1841(2) 0.0597(6) Uani 1 d .
H2 H 0.2984(2) 0.7935(2) 0.1888(2) 0.072 Uiso 1 calc R
C3 C 0.4334(2) 0.7091(2) 0.0721(2) 0.0644(6) Uani 1 d .
H3 H 0.4365(2) 0.7660(2) 0.0031(2) 0.077 Uiso 1 calc R
C4 C 0.5083(2) 0.6062(2) 0.0665(2) 0.0564(4) Uani 1 d .
C5 C 0.5016(2) 0.5179(2) 0.1620(2) 0.0547(5) Uani 1 d .
H5 H 0.5496(2) 0.4480(2) 0.1514(2) 0.066 Uiso 1 calc R
C6 C 0.4220(2) 0.5329(2) 0.2762(2) 0.0511(5) Uani 1 d .
C7 C 0.4210(2) 0.4313(2) 0.3763(2) 0.0540(5) Uani 1 d .
H7A H 0.4004(2) 0.3607(2) 0.3216(2) 0.065 Uiso 1 calc R
H7B H 0.5159(2) 0.4229(2) 0.4246(2) 0.065 Uiso 1 calc R
C8 C 0.3577(2) 0.3385(2) 0.5840(2) 0.0545(5) Uani 1 d .
H8A H 0.3446(2) 0.2652(2) 0.5329(2) 0.065 Uiso 1 calc R
H8B H 0.4574(2) 0.3448(2) 0.6187(2) 0.065 Uiso 1 calc R
C9 C 0.2726(2) 0.3353(2) 0.7056(2) 0.0512(5) Uani 1 d .
C10 C 0.1946(2) 0.2368(2) 0.7375(2) 0.0606(6) Uani 1 d .
H10 H 0.1905(2) 0.1712(2) 0.6797(2) 0.073 Uiso 1 calc R
C11 C 0.1235(2) 0.2383(2) 0.8564(2) 0.0666(5) Uani 1 d .
C12 C 0.1273(2) 0.3327(2) 0.9450(2) 0.0657(6) Uani 1 d .
H12 H 0.0776(2) 0.3310(2) 1.0235(2) 0.079 Uiso 1 calc R
C13 C 0.2051(2) 0.4299(2) 0.9171(2) 0.0601(6) Uani 1 d .
H13 H 0.2099(2) 0.4939(2) 0.9775(2) 0.072 Uiso 1 calc R
C14 C 0.2771(2) 0.43164(15) 0.7970(2) 0.0462(4) Uani 1 d .
C15 C 0.1721(2) 0.4243(2) 0.4162(2) 0.0522(5) Uani 1 d .
H15A H 0.1519(2) 0.3418(2) 0.4003(2) 0.063 Uiso 1 calc R
H15B H 0.1633(2) 0.4633(2) 0.3257(2) 0.063 Uiso 1 calc R
C16 C 0.0664(2) 0.4749(2) 0.5049(2) 0.0513(5) Uani 1 d .
C17 C -0.0709(2) 0.4317(2) 0.5052(3) 0.0711(7) Uani 1 d .
H17 H -0.1016(2) 0.3677(2) 0.4500(3) 0.085 Uiso 1 calc R
C18 C -0.1613(2) 0.4866(4) 0.5903(2) 0.0726(10) Uani 1 d .
H18 H -0.2541(2) 0.4599(4) 0.5901(2) 0.087 Uiso 1 calc R
C19 C -0.1174(2) 0.5759(2) 0.6715(3) 0.0700(6) Uani 1 d .
H19 H -0.1779(2) 0.6101(2) 0.7300(3) 0.084 Uiso 1 calc R
C20 C 0.0202(2) 0.6185(2) 0.6686(2) 0.0568(4) Uani 1 d .
H20 H 0.0501(2) 0.6826(2) 0.7239(2) 0.068 Uiso 1 calc R

loop_
_atom_type_symbol
_atom_type_description
_atom_type_scat_dispersion_real
_atom_type_scat_dispersion_imag
_atom_type_scat_source
C C 0.0033 0.0016 'International Tables Vol C Tables 4.2.6.8 and 6.1.1.4'
H H 0.0000 0.0000 'International Tables Vol C Tables 4.2.6.8 and 6.1.1.4'
N N 0.0061 0.0033 'International Tables Vol C Tables 4.2.6.8 and 6.1.1.4'
O O 0.0106 0.0060 'International Tables Vol C Tables 4.2.6.8 and 6.1.1.4'
Mo Mo -1.6832 0.6857 'International Tables Vol C Tables 4.2.6.8 and 6.1.1.4'

loop_
_geom_angle_atom_site_label_1
_geom_angle_atom_site_label_2
_geom_angle_atom_site_label_3
_geom_angle
O1 Mo1 O2 107.70(7)
O1 Mo1 O4 95.99(5)
O2 Mo1 O4 96.96(6)
O1 Mo1 O3 98.02(6)
O2 Mo1 O3 99.04(6)
O4 Mo1 O3 154.39(5)
O1 Mo1 N2 160.98(6)
O2 Mo1 N2 91.30(6)
O4 Mo1 N2 80.55(5)
O3 Mo1 N2 79.22(5)
O1 Mo1 N1 89.41(6)
O2 Mo1 N1 162.46(6)
O4 Mo1 N1 76.94(5)
O3 Mo1 N1 81.86(5)
N2 Mo1 N1 71.58(5)
C14 O3 Mo1 132.27(11)
C1 O4 Mo1 125.59(10)
C15 N1 C7 109.71(14)
C15 N1 C8 110.66(14)
C7 N1 C8 105.61(13)
C15 N1 Mo1 110.09(11)
C7 N1 Mo1 108.50(10)
C8 N1 Mo1 112.14(11)
C20 N2 C16 120.03(15)
C20 N2 Mo1 122.00(12)
C16 N2 Mo1 117.71(10)
O5 N3 O6 125.0(3)
O5 N3 C11 117.4(2)
O6 N3 C11 117.6(2)
O7 N4 O8 123.7(2)
O7 N4 C4 117.9(2)
O8 N4 C4 118.3(2)
O4 C1 C6 122.5(2)
O4 C1 C2 117.1(2)
C6 C1 C2 120.4(2)
C3 C2 C1 119.7(2)
C4 C3 C2 118.4(2)
C5 C4 C3 122.8(2)
C5 C4 N4 120.3(2)
C3 C4 N4 116.9(2)
C4 C5 C6 119.9(2)
C1 C6 C5 118.4(2)
C1 C6 C7 125.4(2)
C5 C6 C7 116.3(2)
N1 C7 C6 116.79(15)
C9 C8 N1 113.6(2)
C10 C9 C14 118.4(2)
C10 C9 C8 122.3(2)
C14 C9 C8 119.1(2)
C11 C10 C9 119.0(2)
C12 C11 C10 122.5(2)
C12 C11 N3 118.1(2)
C10 C11 N3 119.5(2)
C11 C12 C13 119.6(2)
C12 C13 C14 119.3(2)
O3 C14 C13 120.1(2)
O3 C14 C9 118.8(2)
C13 C14 C9 121.1(2)
N1 C15 C16 111.33(15)
N2 C16 C17 119.9(2)
N2 C16 C15 116.98(14)
C17 C16 C15 123.2(2)
C18 C17 C16 118.4(2)
C19 C18 C17 121.1(2)
C18 C19 C20 119.5(2)
N2 C20 C19 121.0(2)

loop_
_geom_bond_atom_site_label_1
_geom_bond_atom_site_label_2
_geom_bond_distance
Mo1 O1 1.7046(11)
Mo1 O2 1.7042(13)
Mo1 O4 1.9658(11)
Mo1 O3 1.9779(13)
Mo1 N2 2.3157(12)
Mo1 N1 2.3842(15)
O3 C14 1.316(2)
O4 C1 1.351(2)
O5 N3 1.206(3)
O6 N3 1.238(3)
O7 N4 1.219(3)
O8 N4 1.223(3)
N1 C15 1.481(2)
N1 C7 1.492(2)
N1 C8 1.504(3)
N2 C20 1.337(2)
N2 C16 1.368(2)
N3 C11 1.455(3)
N4 C4 1.465(3)
C1 C6 1.399(3)
C1 C2 1.410(3)
C2 C3 1.396(3)
C3 C4 1.377(3)
C4 C5 1.368(3)
C5 C6 1.403(3)
C6 C7 1.506(3)
C8 C9 1.487(3)
C9 C10 1.398(3)
C9 C14 1.404(3)
C10 C11 1.384(3)
C11 C12 1.370(3)
C12 C13 1.375(3)
C13 C14 1.399(3)
C15 C16 1.497(3)
C16 C17 1.392(3)
C17 C18 1.393(4)
C18 C19 1.322(4)
C19 C20 1.394(3)
